data_4326953
loop_
_publ_author_name
'Ashkan Salamat'
'Andrew L. Hector'
'Paul F. McMillan'
'Clemens Ritter'

_publ_contact_author_address ' School of Chemistry, University of Southampton, Southampton SO17 1BJ, UK'
_publ_contact_author_email A.L.Hector@soton.ac.uk
_publ_contact_author_name 'A. L. Hector'
_publ_section_title
;
 Structure, Bonding, and Phase Relations in Bi2Sn2O7 and Bi2Ti2O7
 Pyrochlores: New Insights from High Pressure and High Temperature Studies
;
_journal_name_full 'Inorganic Chemistry'
_journal_page_first 11905
_journal_page_last 11913
_journal_paper_doi 10.1021/ic200841v
_journal_volume 50
_journal_year 2011
_chemical_formula_structural Bi8Sn8O28
_chemical_formula_sum 'Bi2 O7 Sn2'
_chemical_formula_weight 767.33
_chemical_name_systematic 'Dibusmuth ditin heptaoxide - beta'
_space_group_IT_number 144
_symmetry_cell_setting trigonal
_symmetry_space_group_name_Hall 'P 31'
_symmetry_space_group_name_H-M 'P 31'
_audit_author_name 'A. L. Hector'
_audit_creation_date 2011-01-04T15:39
_audit_creation_method 'from EXP file using GSAS2CIF'
_audit_update_record ' 2011-01-04T15:39  Initial CIF as created by GSAS2CIF'
_cell_angle_alpha 90.0
_cell_angle_beta 90.0
_cell_angle_gamma 120.0
_cell_formula_units_Z 12
_cell_length_a 7.58033(8)
_cell_length_b 7.58033
_cell_length_c 37.1321(7)
_cell_measurement_temperature 623
_cell_volume 1847.81(4)
_computing_structure_refinement GSAS
_diffrn_detector D2B
_diffrn_detector_type '3He detectors'
_diffrn_measurement_device_type Diffractometer
_diffrn_radiation_probe neutron
_diffrn_radiation_wavelength 1.59432
_diffrn_source_type Reactor
_exptl_absorpt_correction_T_max 1.00000
_exptl_absorpt_correction_T_min 1.00000
_exptl_absorpt_process_details
;   GSAS Absorption/surface roughness correction: function number 0
 No correction is applied.
;
_pd_block_id 2011-01-04T15:39|OEQOPR|a|D2B
_pd_calc_method 'Rietveld Refinement'
_pd_char_colour 'Pale yellow'
_pd_instr_location 'Institut Laue-Langevin'
_pd_meas_2theta_range_inc 0.05
_pd_meas_2theta_range_max 158.7
_pd_meas_2theta_range_min 0.1
_pd_meas_scan_method cont
_pd_phase_name 'Bi2Sn2O7 beta phase'
_pd_proc_2theta_range_inc 0.05
_pd_proc_2theta_range_max 158.7619
_pd_proc_2theta_range_min 0.1619
_pd_proc_info_datetime 2011-01-04T15:39:03
_pd_proc_ls_background_function
;   GSAS Background function number 2 with  6 terms.
 Cosine Fourier series
      1:    167.786     2:   -35.6219     3:   -2.58010     4:    3.35971    
      5:    4.35019     6:  -0.962424    
;
_pd_proc_ls_peak_cutoff 0.00050
_pd_proc_ls_profile_function
;
 CW Profile function number 2 with  18 terms
 Profile coefficients for Simpson's rule integration of pseudovoigt function
 C.J. Howard (1982). J. Appl. Cryst.,15,615-620.
 P. Thompson, D.E. Cox & J.B. Hastings (1987). J. Appl. Cryst.,20,79-83.
 Peak tails are ignored  where the intensity is below 0.0005 times the peak
   Aniso. broadening axis   0.0   0.0   1.0
;
_pd_proc_ls_prof_R_factor 0.0447
_pd_proc_ls_prof_wR_expected 0.0587
_pd_proc_ls_prof_wR_factor 0.0586
_pd_spec_mounting 'vanadium can'
_pd_spec_mount_mode reflection
_pd_spec_shape cylinder
_pd_spec_size_equat 8
_refine_ls_goodness_of_fit_all 1.02
_refine_ls_matrix_type full
_refine_ls_number_parameters 137
_refine_ls_number_restraints 160
_refine_ls_R_Fsqd_factor 0.06339
_refine_ls_shift/su_max 0.09
_refine_ls_shift/su_mean 0.03
_reflns_d_resolution_high 0.812
_reflns_d_resolution_low 6.565
_reflns_limit_h_max 9
_reflns_limit_h_min 0
_reflns_limit_k_max 4
_reflns_limit_k_min -4
_reflns_limit_l_max 46
_reflns_limit_l_min -46
_reflns_number_total 2414
_cod_data_source_file ic200841v_si_002.cif
_cod_data_source_block OEQOPR_publ
_cod_original_cell_volume 1847.803(12)
_cod_database_code 4326953
_cod_database_fobs_code 4326953
_gsas_exptl_extinct_corr_t_min 1.00000
_gsas_exptl_extinct_corr_t_max 1.00000

loop_
_symmetry_equiv_pos_site_id
_symmetry_equiv_pos_as_xyz
1 +x,+y,+z
2 -y,x-y,+z+1/3
3 y-x,-x,+z+2/3

loop_
_atom_site_type_symbol
_atom_site_label
_atom_site_fract_x
_atom_site_fract_y
_atom_site_fract_z
_atom_site_occupancy
_atom_site_thermal_displace_type
_atom_site_U_iso_or_equiv
_atom_site_symmetry_multiplicity
Bi BI1 0.641(7) 0.616(5) -0.0132(9) 1.0 Uiso 0.0253(11) 3
Bi BI2 0.866(8) -0.011(7) 0.0745(9) 1.0 Uiso 0.0253(11) 3
Bi BI3 0.791(7) 0.464(7) 0.0732(9) 1.0 Uiso 0.0253(11) 3
Bi BI4 0.343(6) 0.542(7) 0.0750(10) 1.0 Uiso 0.0253(11) 3
Bi BI5 0.623(6) 0.690(6) 0.4883(10) 1.0 Uiso 0.0253(11) 3
Bi BI6 0.788(7) -0.009(6) 0.5770(10) 1.0 Uiso 0.0253(11) 3
Bi BI7 0.881(8) 0.540(7) 0.5684(10) 1.0 Uiso 0.0253(11) 3
Bi BI8 0.327(7) 0.449(7) 0.5668(9) 1.0 Uiso 0.0253(11) 3
Sn SN9 0.163(7) 0.172(7) -0.0117(11) 1.0 Uiso 0.0071(9) 3
Sn SN10 0.670(7) 0.160(8) -0.0132(14) 1.0 Uiso 0.0071(9) 3
Sn SN11 0.170(8) 0.672(6) -0.0156(11) 1.0 Uiso 0.0071(9) 3
Sn SN12 0.338(7) -0.001(8) 0.0720(9) 1.0 Uiso 0.0071(9) 3
Sn SN13 0.172(6) 0.177(7) 0.4874(10) 1.0 Uiso 0.0071(9) 3
Sn SN14 0.674(6) 0.175(7) 0.4871(13) 1.0 Uiso 0.0071(9) 3
Sn SN15 0.150(7) 0.658(6) 0.4864(10) 1.0 Uiso 0.0071(9) 3
Sn SN16 0.341(8) 0.005(8) 0.5720(8) 1.0 Uiso 0.0071(9) 3
O O'1 0.664(8) 0.647(6) 0.0479(11) 1.0 Uiso 0.0132(5) 3
O O'2 0.657(8) 0.665(8) 0.9144(8) 1.0 Uiso 0.0132(5) 3
O O'3 0.663(9) 0.665(8) 0.5507(11) 1.0 Uiso 0.0132(5) 3
O O'4 0.669(8) 0.660(8) 0.4185(8) 1.0 Uiso 0.0132(5) 3
O O21 0.847(9) 0.475(8) -0.0011(11) 1.0 Uiso 0.0132(5) 3
O O22 0.863(9) 0.054(9) 0.0012(11) 1.0 Uiso 0.0132(5) 3
O O23 0.288(9) 0.486(8) 0.0022(12) 1.0 Uiso 0.0132(5) 3
O O24 0.229(7) 0.734(7) 0.0405(11) 1.0 Uiso 0.0132(5) 3
O O25 0.597(7) 0.167(8) 0.0406(12) 1.0 Uiso 0.0132(5) 3
O O26 0.174(8) 0.097(7) 0.0405(11) 1.0 Uiso 0.0132(5) 3
O O27 0.476(9) 0.268(8) 0.0988(11) 1.0 Uiso 0.0132(5) 3
O O28 0.065(7) 0.868(8) 0.1007(12) 1.0 Uiso 0.0132(5) 3
O O29 0.463(9) 0.861(8) 0.1000(12) 1.0 Uiso 0.0132(5) 3
O O30 0.143(9) 0.203(9) -0.0682(11) 1.0 Uiso 0.0132(5) 3
O O31 0.733(8) 0.191(9) -0.0668(12) 1.0 Uiso 0.0132(5) 3
O O32 0.124(8) 0.605(8) -0.0672(13) 1.0 Uiso 0.0132(5) 3
O O33 0.868(7) 0.466(7) 0.5041(13) 1.0 Uiso 0.0132(5) 3
O O35 0.859(7) 0.042(8) 0.4971(11) 1.0 Uiso 0.0132(5) 3
O O36 0.286(8) 0.476(8) 0.4984(13) 1.0 Uiso 0.0132(5) 3
O O37 0.178(7) 0.738(9) 0.5398(12) 1.0 Uiso 0.0132(5) 3
O O38 0.589(7) 0.112(7) 0.5389(11) 1.0 Uiso 0.0132(5) 3
O O39 0.215(7) 0.138(6) 0.5392(12) 1.0 Uiso 0.0132(5) 3
O O40 0.146(7) 0.611(8) 0.3148(12) 1.0 Uiso 0.0132(5) 3
O O41 0.797(8) 0.924(7) 0.1430(12) 1.0 Uiso 0.0132(5) 3
O O42 0.779(7) 0.542(6) 0.1398(12) 1.0 Uiso 0.0132(5) 3
O O43 0.135(8) 0.183(8) 0.3098(10) 1.0 Uiso 0.0132(5) 3
O O44 0.407(8) 0.542(8) 0.1426(11) 1.0 Uiso 0.0132(5) 3
O O45 0.716(7) 0.201(7) 0.3137(12) 1.0 Uiso 0.0132(5) 3

loop_
_atom_type_symbol
_atom_type_number_in_cell
_atom_type_scat_length_neutron
_atom_type_scat_source
Bi 24.0 0.8530 International_Tables_Vol_C
Sn 24.0 0.6225 International_Tables_Vol_C
O 84.0 0.5805 International_Tables_Vol_C

loop_
_geom_angle_atom_site_label_1
_geom_angle_atom_site_label_2
_geom_angle_atom_site_label_3
_geom_angle
_geom_angle_site_symmetry_1
_geom_angle_site_symmetry_3
_geom_angle_publ_flag
O'1 BI1 O21 79.7(20) 1_555 1_555 n
O'1 BI1 O23 79.5(20) 1_555 1_555 n
O'1 BI1 O45 101.4(20) 1_555 3_664 n
O21 BI1 O23 128.7(23) 1_555 1_555 n
O21 BI1 O45 66.2(20) 1_555 3_664 n
O23 BI1 O45 72.8(22) 1_555 3_664 n
O'1 BI2 O'4 160.5(25) 1_545 3_664 n
O'1 BI2 O26 97.7(21) 1_545 1_655 n
O'1 BI2 O28 86.3(22) 1_545 1_645 n
O'4 BI2 O26 85.5(22) 3_664 1_655 n
O'4 BI2 O28 112.6(24) 3_664 1_645 n
O26 BI2 O28 69.2(20) 1_655 1_645 n
O'1 BI3 O'4 162.1(25) 1_555 3_664 n
O'1 BI3 O25 97.1(22) 1_555 1_555 n
O'1 BI3 O27 86.9(23) 1_555 1_555 n
O'1 BI3 O42 100.7(17) 1_555 1_555 n
O'4 BI3 O25 84.8(21) 3_664 1_555 n
O'4 BI3 O27 110.2(24) 3_664 1_555 n
O'4 BI3 O42 91.3(17) 3_664 1_555 n
O25 BI3 O27 68.9(20) 1_555 1_555 n
O25 BI3 O42 130.5(21) 1_555 1_555 n
O27 BI3 O42 66.5(17) 1_555 1_555 n
O'1 BI4 O'4 156.8(24) 1_555 3_564 n
O'1 BI4 O24 100.9(21) 1_555 1_555 n
O'1 BI4 O29 90.9(22) 1_555 1_555 n
O'1 BI4 O44 104.7(21) 1_555 1_555 n
O'4 BI4 O24 82.5(20) 3_564 1_555 n
O'4 BI4 O29 111.5(25) 3_564 1_555 n
O'4 BI4 O44 89.6(20) 3_564 1_555 n
O24 BI4 O29 69.6(20) 1_555 1_555 n
O24 BI4 O44 130.4(25) 1_555 1_555 n
O29 BI4 O44 68.2(19) 1_555 1_555 n
O'3 BI5 O35 84.2(18) 1_555 1_565 n
O'3 BI5 O36 85.6(20) 1_555 1_555 n
O'3 BI5 O44 112.0(22) 1_555 2_665 n
O35 BI5 O36 136.8(26) 1_565 1_555 n
O35 BI5 O44 72.7(21) 1_565 2_665 n
O36 BI5 O44 72.6(24) 1_555 2_665 n
O'2 BI6 O'3 154.4(25) 3_664 1_545 n
O'2 BI6 O32 115.7(25) 3_664 3_555 n
O'2 BI6 O38 80.5(19) 3_664 1_555 n
O'2 BI6 O43 90.9(18) 3_664 2_655 n
O'3 BI6 O32 87.2(25) 1_545 3_555 n
O'3 BI6 O38 98.3(24) 1_545 1_555 n
O'3 BI6 O43 107.4(21) 1_545 2_655 n
O32 BI6 O38 69.7(23) 3_555 1_555 n
O32 BI6 O43 73.6(23) 3_555 2_655 n
O38 BI6 O43 133.6(24) 1_555 2_655 n
O'2 BI7 O'3 164(4) 3_664 1_555 n
O'2 BI7 O30 111.4(27) 3_664 3_665 n
O'2 BI7 O33 91.9(19) 3_664 1_555 n
O'2 BI7 O37 85.5(24) 3_664 1_655 n
O'3 BI7 O30 83.3(22) 1_555 3_665 n
O'3 BI7 O33 82.3(20) 1_555 1_555 n
O'3 BI7 O37 105.4(24) 1_555 1_655 n
O30 BI7 O33 129.0(26) 3_665 1_555 n
O30 BI7 O37 70.7(26) 3_665 1_655 n
O33 BI7 O37 66.7(19) 1_555 1_655 n
O'2 BI8 O'3 160.4(32) 3_564 1_555 n
O'2 BI8 O31 111.1(24) 3_564 3_665 n
O'2 BI8 O36 96.5(20) 3_564 1_555 n
O'2 BI8 O39 87.6(24) 3_564 1_555 n
O'3 BI8 O31 85.0(22) 1_555 3_665 n
O'3 BI8 O36 79.8(19) 1_555 1_555 n
O'3 BI8 O39 108.7(24) 1_555 1_555 n
O31 BI8 O36 130.5(24) 3_665 1_555 n
O31 BI8 O39 71.7(20) 3_665 1_555 n
O36 BI8 O39 69.3(19) 1_555 1_555 n
O22 SN9 O23 101.8(28) 1_455 1_555 n
O22 SN9 O26 81.0(25) 1_455 1_555 n
O22 SN9 O30 98.8(26) 1_455 1_555 n
O22 SN9 O43 78.8(25) 1_455 3_554 n
O22 SN9 O45 173.7(27) 1_455 3_664 n
O23 SN9 O26 91.2(23) 1_555 1_555 n
O23 SN9 O30 97.5(28) 1_555 1_555 n
O23 SN9 O43 177.8(29) 1_555 3_554 n
O23 SN9 O45 79.1(27) 1_555 3_664 n
O26 SN9 O30 171.1(33) 1_555 1_555 n
O26 SN9 O43 86.8(25) 1_555 3_554 n
O26 SN9 O45 92.8(25) 1_555 3_664 n
O30 SN9 O43 84.4(24) 1_555 3_554 n
O30 SN9 O45 87.3(24) 1_555 3_664 n
O43 SN9 O45 100.1(25) 3_554 3_664 n
O21 SN10 O22 102.0(28) 1_555 1_555 n
O21 SN10 O25 78.2(24) 1_555 1_555 n
O21 SN10 O31 95.6(30) 1_555 1_555 n
O21 SN10 O40 170.6(31) 1_555 3_554 n
O21 SN10 O45 72.7(23) 1_555 3_664 n
O22 SN10 O25 90.4(24) 1_555 1_555 n
O22 SN10 O31 97.2(29) 1_555 1_555 n
O22 SN10 O40 82.4(25) 1_555 3_554 n
O22 SN10 O45 171.1(33) 1_555 3_664 n
O25 SN10 O31 171.1(32) 1_555 1_555 n
O25 SN10 O40 93.6(28) 1_555 3_554 n
O25 SN10 O45 81.6(25) 1_555 3_664 n
O31 SN10 O40 92.1(26) 1_555 3_554 n
O31 SN10 O45 90.5(28) 1_555 3_664 n
O40 SN10 O45 101.9(26) 3_554 3_664 n
O21 SN11 O23 99.8(25) 1_455 1_555 n
O21 SN11 O24 87.1(23) 1_455 1_555 n
O21 SN11 O32 94.0(30) 1_455 1_555 n
O21 SN11 O40 169.0(30) 1_455 3_564 n
O21 SN11 O43 77.0(24) 1_455 3_564 n
O23 SN11 O24 74.4(24) 1_555 1_555 n
O23 SN11 O32 102.3(24) 1_555 1_555 n
O23 SN11 O40 77.0(28) 1_555 3_564 n
O23 SN11 O43 169.8(28) 1_555 3_564 n
O24 SN11 O32 176.7(31) 1_555 1_555 n
O24 SN11 O40 81.9(23) 1_555 3_564 n
O24 SN11 O43 95.7(23) 1_555 3_564 n
O32 SN11 O40 96.9(27) 1_555 3_564 n
O32 SN11 O43 87.6(27) 1_555 3_564 n
O40 SN11 O43 104.2(25) 3_564 3_564 n
O24 SN12 O25 94.0(23) 1_545 1_555 n
O24 SN12 O26 90.7(23) 1_545 1_555 n
O24 SN12 O27 172.6(29) 1_545 1_555 n
O24 SN12 O28 90.6(26) 1_545 1_545 n
O24 SN12 O29 81.5(25) 1_545 1_545 n
O25 SN12 O26 91.1(23) 1_555 1_555 n
O25 SN12 O27 78.7(28) 1_555 1_555 n
O25 SN12 O28 170.2(29) 1_555 1_545 n
O25 SN12 O29 93.2(27) 1_555 1_545 n
O26 SN12 O27 91.0(25) 1_555 1_555 n
O26 SN12 O28 80.2(27) 1_555 1_545 n
O26 SN12 O29 171.3(35) 1_555 1_545 n
O27 SN12 O28 96.9(25) 1_555 1_545 n
O27 SN12 O29 97.1(29) 1_555 1_545 n
O28 SN12 O29 96.0(28) 1_545 1_545 n
O28 SN13 O35 91.6(26) 2_665 1_455 n
O28 SN13 O36 96.5(27) 2_665 1_555 n
O28 SN13 O39 175.1(32) 2_665 1_555 n
O28 SN13 O41 84.5(26) 2_665 2_655 n
O28 SN13 O42 84.9(23) 2_665 2_655 n
O35 SN13 O36 105.2(26) 1_455 1_555 n
O35 SN13 O39 89.4(23) 1_455 1_555 n
O35 SN13 O41 78.8(27) 1_455 2_655 n
O35 SN13 O42 165.2(31) 1_455 2_655 n
O36 SN13 O39 87.9(24) 1_555 1_555 n
O36 SN13 O41 175.9(33) 1_555 2_655 n
O36 SN13 O42 89.6(27) 1_555 2_655 n
O39 SN13 O41 91.0(24) 1_555 2_655 n
O39 SN13 O42 92.9(24) 1_555 2_655 n
O41 SN13 O42 86.5(25) 2_655 2_655 n
O27 SN14 O33 100.2(26) 2_655 1_555 n
O27 SN14 O35 94.6(31) 2_655 1_555 n
O27 SN14 O38 173.3(32) 2_655 1_555 n
O27 SN14 O42 82.0(25) 2_655 2_655 n
O27 SN14 O44 86.7(26) 2_655 2_655 n
O33 SN14 O35 99.7(27) 1_555 1_555 n
O33 SN14 O38 86.2(27) 1_555 1_555 n
O33 SN14 O42 93.3(27) 1_555 2_655 n
O33 SN14 O44 173.1(29) 1_555 2_655 n
O35 SN14 O38 86.0(25) 1_555 1_555 n
O35 SN14 O42 166.9(31) 1_555 2_655 n
O35 SN14 O44 80.7(24) 1_555 2_655 n
O38 SN14 O42 95.9(28) 1_555 2_655 n
O38 SN14 O44 86.9(24) 1_555 2_655 n
O42 SN14 O44 86.5(26) 2_655 2_655 n
O29 SN15 O33 104.4(29) 2_665 1_455 n
O29 SN15 O36 93.0(26) 2_665 1_555 n
O29 SN15 O37 175.7(30) 2_665 1_555 n
O29 SN15 O41 89.4(27) 2_665 2_665 n
O29 SN15 O44 83.8(23) 2_665 2_665 n
O33 SN15 O36 98.3(26) 1_455 1_555 n
O33 SN15 O37 79.2(21) 1_455 1_555 n
O33 SN15 O41 91.1(24) 1_455 2_665 n
O33 SN15 O44 171.5(25) 1_455 2_665 n
O36 SN15 O37 88.7(26) 1_555 1_555 n
O36 SN15 O41 169.4(33) 1_555 2_665 n
O36 SN15 O44 78.9(25) 1_555 2_665 n
O37 SN15 O41 88.2(25) 1_555 2_665 n
O37 SN15 O44 92.7(24) 1_555 2_665 n
O41 SN15 O44 91.1(21) 2_665 2_665 n
O30 SN16 O31 96.7(24) 3_555 3_665 n
O30 SN16 O32 98.2(30) 3_555 3_555 n
O30 SN16 O37 78.7(27) 3_555 1_545 n
O30 SN16 O38 169.5(29) 3_555 1_555 n
O30 SN16 O39 86.8(23) 3_555 1_555 n
O31 SN16 O32 97.9(29) 3_665 3_555 n
O31 SN16 O37 170.6(30) 3_665 1_545 n
O31 SN16 O38 93.2(31) 3_665 1_555 n
O31 SN16 O39 84.7(25) 3_665 1_555 n
O32 SN16 O37 90.9(31) 3_555 1_545 n
O32 SN16 O38 83.9(24) 3_555 1_555 n
O32 SN16 O39 174.0(31) 3_555 1_555 n
O37 SN16 O38 91.0(22) 1_545 1_555 n
O37 SN16 O39 86.8(23) 1_545 1_555 n
O38 SN16 O39 90.6(25) 1_555 1_555 n
BI1 O'1 BI2 118.9(20) 1_555 1_565 n
BI1 O'1 BI3 112.7(21) 1_555 1_555 n
BI1 O'1 BI4 112.0(24) 1_555 1_555 n
BI2 O'1 BI3 104.5(25) 1_565 1_555 n
BI2 O'1 BI4 100.2(21) 1_565 1_555 n
BI3 O'1 BI4 107.4(21) 1_555 1_555 n
BI6 O'2 BI7 117.3(29) 2_655 2_655 n
BI6 O'2 BI8 115.2(30) 2_655 2_665 n
BI7 O'2 BI8 118.4(31) 2_655 2_665 n
BI5 O'3 BI6 108.9(24) 1_555 1_565 n
BI5 O'3 BI7 116.6(25) 1_555 1_555 n
BI5 O'3 BI8 99.8(23) 1_555 1_555 n
BI6 O'3 BI7 107.8(29) 1_565 1_555 n
BI6 O'3 BI8 110.9(28) 1_565 1_555 n
BI7 O'3 BI8 112.7(29) 1_555 1_555 n
BI2 O'4 BI3 118.5(29) 2_655 2_655 n
BI2 O'4 BI4 115.3(27) 2_655 2_665 n
BI3 O'4 BI4 117.0(27) 2_655 2_665 n
BI1 O21 SN10 106.3(28) 1_555 1_555 n
BI1 O21 SN11 114.6(25) 1_555 1_655 n
SN10 O21 SN11 125.0(33) 1_555 1_655 n
SN9 O22 SN10 128.6(33) 1_655 1_555 n
BI1 O23 SN9 100.5(24) 1_555 1_555 n
BI1 O23 SN11 113.7(28) 1_555 1_555 n
SN9 O23 SN11 124.5(29) 1_555 1_555 n
BI4 O24 SN11 119.0(25) 1_555 1_555 n
BI4 O24 SN12 101.4(24) 1_555 1_565 n
SN11 O24 SN12 133.9(25) 1_555 1_565 n
BI3 O25 SN10 118.5(26) 1_555 1_555 n
BI3 O25 SN12 104.3(24) 1_555 1_555 n
SN10 O25 SN12 134.6(30) 1_555 1_555 n
BI2 O26 SN9 115.4(27) 1_455 1_555 n
BI2 O26 SN12 103.5(22) 1_455 1_555 n
SN9 O26 SN12 138.0(29) 1_555 1_555 n
BI3 O27 SN12 107.2(25) 1_555 1_555 n
BI3 O27 SN14 108.6(28) 1_555 3_664 n
SN12 O27 SN14 129.9(29) 1_555 3_664 n
BI2 O28 SN12 106.4(28) 1_465 1_565 n
BI2 O28 SN13 109.3(26) 1_465 3_564 n
SN12 O28 SN13 131.7(28) 1_565 3_564 n
BI4 O29 SN12 107.0(28) 1_555 1_565 n
BI4 O29 SN15 109.6(27) 1_555 3_564 n
SN12 O29 SN15 131.5(28) 1_565 3_564 n
BI7 O30 SN9 113.5(27) 2_654 1_555 n
BI7 O30 SN16 103.8(24) 2_654 2_554 n
SN9 O30 SN16 127.1(25) 1_555 2_554 n
BI8 O31 SN10 113.6(28) 2_654 1_555 n
BI8 O31 SN16 101.4(27) 2_654 2_654 n
SN10 O31 SN16 132.9(29) 1_555 2_654 n
BI6 O32 SN11 106.1(28) 2_554 1_555 n
BI6 O32 SN16 108.8(27) 2_554 2_554 n
SN11 O32 SN16 132.7(33) 1_555 2_554 n
BI7 O33 SN14 118.2(27) 1_555 1_555 n
BI7 O33 SN15 104.4(27) 1_555 1_655 n
SN14 O33 SN15 127.9(27) 1_555 1_655 n
BI5 O35 SN13 124.3(29) 1_545 1_655 n
BI5 O35 SN14 101.5(24) 1_545 1_555 n
SN13 O35 SN14 126.2(30) 1_655 1_555 n
BI5 O36 BI8 94.8(21) 1_555 1_555 n
BI5 O36 SN13 117.8(28) 1_555 1_555 n
BI5 O36 SN15 103.6(26) 1_555 1_555 n
BI8 O36 SN13 96.4(25) 1_555 1_555 n
BI8 O36 SN15 111.7(24) 1_555 1_555 n
SN13 O36 SN15 127.4(31) 1_555 1_555 n
BI7 O37 SN15 109.6(28) 1_455 1_555 n
BI7 O37 SN16 106.2(26) 1_455 1_565 n
SN15 O37 SN16 138.3(30) 1_555 1_565 n
BI6 O38 SN14 116.1(26) 1_555 1_555 n
BI6 O38 SN16 96.8(22) 1_555 1_555 n
SN14 O38 SN16 142.4(27) 1_555 1_555 n
BI8 O39 SN13 106.1(22) 1_555 1_555 n
BI8 O39 SN16 102.2(23) 1_555 1_555 n
SN13 O39 SN16 141.3(29) 1_555 1_555 n
SN10 O40 SN11 137.9(30) 2_555 2_665 n
SN13 O41 SN15 141.0(32) 3_664 3_564 n
BI3 O42 SN13 112.8(23) 1_555 3_664 n
BI3 O42 SN14 102.0(24) 1_555 3_664 n
SN13 O42 SN14 141.8(29) 3_664 3_664 n
BI6 O43 SN9 112.1(25) 3_664 2_555 n
BI6 O43 SN11 92.5(23) 3_664 2_665 n
SN9 O43 SN11 131.2(28) 2_555 2_665 n
BI4 O44 BI5 92.0(20) 1_555 3_564 n
BI4 O44 SN14 109.1(24) 1_555 3_664 n
BI4 O44 SN15 98.5(22) 1_555 3_564 n
BI5 O44 SN14 104.9(27) 3_564 3_664 n
BI5 O44 SN15 105.0(25) 3_564 3_564 n
SN14 O44 SN15 138.1(30) 3_664 3_564 n
BI1 O45 SN9 106.9(26) 2_655 2_655 n
BI1 O45 SN10 114.5(29) 2_655 2_655 n
SN9 O45 SN10 133.9(30) 2_655 2_655 n

loop_
_geom_bond_atom_site_label_1
_geom_bond_atom_site_label_2
_geom_bond_distance
_geom_bond_site_symmetry_2
_geom_bond_publ_flag
BI1 BI3 3.77(5) 1_555 n
BI1 BI6 3.73(5) 2_654 n
BI1 BI7 3.66(5) 2_654 n
BI1 SN9 3.50(6) 1_555 n
BI1 SN10 3.57(6) 1_555 n
BI1 O'1 2.28(5) 1_555 n
BI1 O'2 2.71(4) 1_554 n
BI1 O21 2.34(7) 1_555 n
BI1 O22 2.92(6) 1_565 n
BI1 O23 2.41(7) 1_555 n
BI1 O40 2.73(6) 3_564 n
BI1 O43 2.72(6) 3_664 n
BI1 O45 2.19(5) 3_664 n
BI2 BI3 3.73(6) 1_545 n
BI2 BI4 3.71(6) 1_545 n
BI2 SN12 3.54(7) 1_655 n
BI2 SN13 3.56(5) 3_654 n
BI2 O'1 2.46(6) 1_545 n
BI2 O'4 2.31(7) 3_664 n
BI2 O22 2.77(5) 1_555 n
BI2 O26 2.41(7) 1_655 n
BI2 O28 2.33(7) 1_645 n
BI2 O29 2.86(7) 1_545 n
BI2 O41 2.60(6) 1_545 n
BI3 BI1 3.77(5) 1_555 n
BI3 BI2 3.73(6) 1_565 n
BI3 BI4 3.73(6) 1_555 n
BI3 SN12 3.48(7) 1_555 n
BI3 SN14 3.55(5) 3_664 n
BI3 O'1 2.25(6) 1_555 n
BI3 O'4 2.25(6) 3_664 n
BI3 O21 2.78(5) 1_555 n
BI3 O25 2.32(7) 1_555 n
BI3 O27 2.29(7) 1_555 n
BI3 O28 2.89(7) 1_655 n
BI3 O42 2.56(6) 1_555 n
BI4 BI2 3.71(6) 1_565 n
BI4 BI3 3.73(6) 1_555 n
BI4 BI5 3.48(5) 3_564 n
BI4 SN12 3.49(6) 1_565 n
BI4 SN15 3.53(6) 3_564 n
BI4 O'1 2.37(6) 1_555 n
BI4 O'4 2.35(7) 3_564 n
BI4 O23 2.73(6) 1_555 n
BI4 O24 2.40(6) 1_555 n
BI4 O27 2.87(7) 1_555 n
BI4 O29 2.31(7) 1_555 n
BI4 O44 2.56(5) 1_555 n
BI5 BI4 3.48(5) 2_665 n
BI5 BI8 3.57(5) 1_555 n
BI5 SN13 3.67(6) 1_555 n
BI5 SN14 3.49(6) 1_565 n
BI5 SN15 3.47(5) 1_555 n
BI5 O'3 2.36(6) 1_555 n
BI5 O'4 2.64(5) 1_555 n
BI5 O35 2.38(6) 1_565 n
BI5 O36 2.27(6) 1_555 n
BI5 O44 2.28(7) 2_665 n
BI6 BI1 3.73(5) 3_665 n
BI6 SN11 3.34(6) 3_555 n
BI6 SN16 3.46(6) 1_555 n
BI6 O'2 2.34(6) 3_664 n
BI6 O'3 2.37(6) 1_545 n
BI6 O30 2.82(7) 3_655 n
BI6 O32 2.21(7) 3_555 n
BI6 O38 2.55(6) 1_555 n
BI6 O43 2.49(5) 2_655 n
BI7 BI1 3.66(5) 3_665 n
BI7 BI8 3.77(6) 1_655 n
BI7 SN15 3.52(6) 1_655 n
BI7 SN16 3.51(7) 1_665 n
BI7 O'2 2.19(6) 3_664 n
BI7 O'3 2.37(6) 1_555 n
BI7 O30 2.37(7) 3_665 n
BI7 O33 2.44(7) 1_555 n
BI7 O37 2.26(7) 1_655 n
BI7 O45 2.97(6) 2_655 n
BI8 BI5 3.57(5) 1_555 n
BI8 BI7 3.77(6) 1_455 n
BI8 SN13 3.45(5) 1_555 n
BI8 SN16 3.43(6) 1_555 n
BI8 O'2 2.20(7) 3_564 n
BI8 O'3 2.32(7) 1_555 n
BI8 O31 2.41(7) 3_665 n
BI8 O36 2.58(6) 1_555 n
BI8 O39 2.31(6) 1_555 n
SN9 BI1 3.50(6) 1_555 n
SN9 O22 2.04(8) 1_455 n
SN9 O23 2.14(7) 1_555 n
SN9 O26 2.03(6) 1_555 n
SN9 O30 2.13(6) 1_555 n
SN9 O43 2.08(7) 3_554 n
SN9 O45 2.16(7) 3_664 n
SN10 BI1 3.57(6) 1_555 n
SN10 O21 2.12(7) 1_555 n
SN10 O22 2.06(7) 1_555 n
SN10 O25 2.08(7) 1_555 n
SN10 O31 2.03(7) 1_555 n
SN10 O40 2.05(7) 3_554 n
SN10 O45 2.05(7) 3_664 n
SN11 BI6 3.34(6) 2_554 n
SN11 O21 2.20(8) 1_455 n
SN11 O23 2.12(7) 1_555 n
SN11 O24 2.13(6) 1_555 n
SN11 O32 1.97(6) 1_555 n
SN11 O40 1.96(7) 3_564 n
SN11 O43 2.11(8) 3_564 n
SN12 BI2 3.54(7) 1_455 n
SN12 BI3 3.48(7) 1_555 n
SN12 BI4 3.49(6) 1_545 n
SN12 O24 2.10(6) 1_545 n
SN12 O25 2.08(6) 1_555 n
SN12 O26 2.09(6) 1_555 n
SN12 O27 2.03(7) 1_555 n
SN12 O28 2.08(6) 1_545 n
SN12 O29 2.02(6) 1_545 n
SN13 BI2 3.56(5) 2_545 n
SN13 BI5 3.67(6) 1_555 n
SN13 BI8 3.45(5) 1_555 n
SN13 O28 2.02(5) 2_665 n
SN13 O35 2.09(7) 1_455 n
SN13 O36 2.02(8) 1_555 n
SN13 O39 2.00(6) 1_555 n
SN13 O41 2.08(7) 2_655 n
SN13 O42 2.05(6) 2_655 n
SN14 BI3 3.55(5) 2_655 n
SN14 BI5 3.49(6) 1_545 n
SN14 SN15 3.64(5) 1_655 n
SN14 O27 2.08(7) 2_655 n
SN14 O33 2.05(7) 1_555 n
SN14 O35 2.13(8) 1_555 n
SN14 O38 2.01(7) 1_555 n
SN14 O42 1.99(6) 2_655 n
SN14 O44 2.13(7) 2_655 n
SN15 BI4 3.53(6) 2_665 n
SN15 BI5 3.47(5) 1_555 n
SN15 BI7 3.52(6) 1_455 n
SN15 SN14 3.64(5) 1_455 n
SN15 O29 2.01(6) 2_665 n
SN15 O33 2.00(7) 1_455 n
SN15 O36 2.14(7) 1_555 n
SN15 O37 2.05(6) 1_555 n
SN15 O41 2.01(7) 2_665 n
SN15 O44 2.09(8) 2_665 n
SN16 BI6 3.46(6) 1_555 n
SN16 BI7 3.51(7) 1_445 n
SN16 BI8 3.43(6) 1_555 n
SN16 O30 2.09(8) 3_555 n
SN16 O31 2.01(7) 3_665 n
SN16 O32 2.04(6) 3_555 n
SN16 O37 2.13(7) 1_545 n
SN16 O38 2.05(6) 1_555 n
SN16 O39 2.09(6) 1_555 n
O'1 BI1 2.28(5) 1_555 n
O'1 BI2 2.46(6) 1_565 n
O'1 BI3 2.25(6) 1_555 n
O'1 BI4 2.37(6) 1_555 n
O'2 BI1 2.71(4) 1_556 n
O'2 BI6 2.34(6) 2_655 n
O'2 BI7 2.19(6) 2_655 n
O'2 BI8 2.20(7) 2_665 n
O'3 BI5 2.36(6) 1_555 n
O'3 BI6 2.37(6) 1_565 n
O'3 BI7 2.37(6) 1_555 n
O'3 BI8 2.32(7) 1_555 n
O'4 BI2 2.31(7) 2_655 n
O'4 BI3 2.25(6) 2_655 n
O'4 BI4 2.35(7) 2_665 n
O'4 BI5 2.64(5) 1_555 n
O21 BI1 2.34(7) 1_555 n
O21 BI3 2.78(5) 1_555 n
O21 SN10 2.12(7) 1_555 n
O21 SN11 2.20(8) 1_655 n
O22 BI1 2.92(6) 1_545 n
O22 BI2 2.77(5) 1_555 n
O22 SN9 2.04(8) 1_655 n
O22 SN10 2.06(7) 1_555 n
O23 BI1 2.41(7) 1_555 n
O23 BI4 2.73(6) 1_555 n
O23 SN9 2.14(7) 1_555 n
O23 SN11 2.12(7) 1_555 n
O24 BI4 2.40(6) 1_555 n
O24 SN11 2.13(6) 1_555 n
O24 SN12 2.10(6) 1_565 n
O25 BI3 2.32(7) 1_555 n
O25 SN10 2.08(7) 1_555 n
O25 SN12 2.08(6) 1_555 n
O26 BI2 2.41(7) 1_455 n
O26 SN9 2.03(6) 1_555 n
O26 SN12 2.09(6) 1_555 n
O27 BI3 2.29(7) 1_555 n
O27 BI4 2.87(7) 1_555 n
O27 SN12 2.03(7) 1_555 n
O27 SN14 2.08(7) 3_664 n
O28 BI2 2.33(7) 1_465 n
O28 BI3 2.89(7) 1_455 n
O28 SN12 2.08(6) 1_565 n
O28 SN13 2.02(5) 3_564 n
O29 BI2 2.86(7) 1_565 n
O29 BI4 2.31(7) 1_555 n
O29 SN12 2.02(6) 1_565 n
O29 SN15 2.01(6) 3_564 n
O30 BI6 2.82(7) 2_544 n
O30 BI7 2.37(7) 2_654 n
O30 SN9 2.13(6) 1_555 n
O30 SN16 2.09(8) 2_554 n
O31 BI8 2.41(7) 2_654 n
O31 SN10 2.03(7) 1_555 n
O31 SN16 2.01(7) 2_654 n
O32 BI6 2.21(7) 2_554 n
O32 SN11 1.97(6) 1_555 n
O32 SN16 2.04(6) 2_554 n
O33 BI7 2.44(7) 1_555 n
O33 SN14 2.05(7) 1_555 n
O33 SN15 2.00(7) 1_655 n
O35 BI5 2.38(6) 1_545 n
O35 SN13 2.09(7) 1_655 n
O35 SN14 2.13(8) 1_555 n
O36 BI5 2.27(6) 1_555 n
O36 BI8 2.58(6) 1_555 n
O36 SN13 2.02(8) 1_555 n
O36 SN15 2.14(7) 1_555 n
O37 BI7 2.26(7) 1_455 n
O37 SN15 2.05(6) 1_555 n
O37 SN16 2.13(7) 1_565 n
O38 BI6 2.55(6) 1_555 n
O38 SN14 2.01(7) 1_555 n
O38 SN16 2.05(6) 1_555 n
O39 BI8 2.31(6) 1_555 n
O39 SN13 2.00(6) 1_555 n
O39 SN16 2.09(6) 1_555 n
O40 BI1 2.73(6) 2_665 n
O40 SN10 2.05(7) 2_555 n
O40 SN11 1.96(7) 2_665 n
O41 BI2 2.60(6) 1_565 n
O41 SN13 2.08(7) 3_664 n
O41 SN15 2.01(7) 3_564 n
O42 BI3 2.56(6) 1_555 n
O42 SN13 2.05(6) 3_664 n
O42 SN14 1.99(6) 3_664 n
O43 BI1 2.72(6) 2_655 n
O43 BI6 2.49(5) 3_664 n
O43 SN9 2.08(7) 2_555 n
O43 SN11 2.11(8) 2_665 n
O44 BI4 2.56(5) 1_555 n
O44 BI5 2.28(7) 3_564 n
O44 SN14 2.13(7) 3_664 n
O44 SN15 2.09(8) 3_564 n
O45 BI1 2.19(5) 2_655 n
O45 BI7 2.97(6) 3_664 n
O45 SN9 2.16(7) 2_655 n
O45 SN10 2.05(7) 2_655 n
